data_1511055
loop_
_publ_author_name
'Kuz'ma, Yu.B.'
'Chepiga, M.V.'

_publ_section_title
;
 The system rhenium - cobalt - boron
;
_journal_name_full 'Izvestiya Akademii Nauk SSSR, Neorganicheskie Materialy'
_journal_page_first 1688
_journal_page_last 1696
_journal_volume 9
_journal_year 1973
_chemical_formula_sum 'B Co Re'
_chemical_name_systematic 'Re Co B'
_space_group_IT_number 62
_symmetry_space_group_name_Hall '-P 2ac 2n'
_symmetry_space_group_name_H-M 'P n m a'
_cell_angle_alpha 90
_cell_angle_beta 90
_cell_angle_gamma 90
_cell_formula_units_Z 4
_cell_length_a 5.648
_cell_length_b 3.221
_cell_length_c 6.554
_cell_volume 119.232
_citation_journal_id_ASTM IVNMAW
_cod_data_source_file boron0-1_146.cif
_cod_data_source_block B1Co1Re1
_cod_original_cell_volume 119.2317
_cod_original_formula_sum 'B1 Co1 Re1'
_cod_database_code 1511055

loop_
_symmetry_equiv_pos_as_xyz
x,y,z
-x+1/2,-y,z+1/2
x+1/2,-y+1/2,-z+1/2
-x,y+1/2,-z
-x,-y,-z
x-1/2,y,-z-1/2
-x-1/2,y-1/2,z-1/2
x,-y-1/2,z

loop_
_atom_site_label
_atom_site_type_symbol
_atom_site_fract_x
_atom_site_fract_y
_atom_site_fract_z
_atom_site_occupancy
_atom_site_U_iso_or_equiv
Re1 Re 0.021 0.25 0.18 1 0.0
Co1 Co 0.142 0.25 0.561 1 0.0
B1 B 0.765 0.25 0.623 1 0.0
